data_4066281
loop_
_publ_author_name
'Leitch, David C.'
'Schafer, Laurel L.'

_publ_section_title
;
 Zirconium Alkyl Complexes Supported by Ureate Ligands: Synthesis,
 Characterization, and Precursors to Metal&#x2212;Element Multiple
 Bonds&#x2020;
;
_journal_issue 21
_journal_name_full Organometallics
_journal_page_first 5162
_journal_paper_doi 10.1021/om100381d
_journal_volume 29
_journal_year 2010
_chemical_formula_moiety 'C59 H92 N6 O3 Zr'
_chemical_formula_sum 'C59 H92 N6 O3 Zr'
_chemical_formula_weight 1024.61
_chemical_name_systematic
;
 ?
;
_space_group_IT_number 173
_symmetry_cell_setting trigonal
_symmetry_space_group_name_Hall 'P 6c'
_symmetry_space_group_name_H-M 'P 63'
_atom_sites_solution_hydrogens geom
_atom_sites_solution_primary direct
_atom_sites_solution_secondary difmap
_audit_creation_method SHELXL-97
_cell_angle_alpha 90.00
_cell_angle_beta 90.00
_cell_angle_gamma 120.00
_cell_formula_units_Z 6
_cell_length_a 24.5106(9)
_cell_length_b 24.5106(9)
_cell_length_c 18.9897(7)
_cell_measurement_reflns_used 9400
_cell_measurement_temperature 173(2)
_cell_measurement_theta_max 24.68
_cell_measurement_theta_min 2.35
_cell_volume 9880.0(6)
_computing_structure_refinement 'SHELXL-97 (Sheldrick, 1997)'
_diffrn_ambient_temperature 173(2)
_diffrn_measured_fraction_theta_full 0.990
_diffrn_measured_fraction_theta_max 0.990
_diffrn_radiation_monochromator graphite
_diffrn_radiation_source 'fine-focus sealed tube'
_diffrn_radiation_type MoK\a
_diffrn_radiation_wavelength 0.71073
_diffrn_reflns_av_R_equivalents 0.0566
_diffrn_reflns_av_sigmaI/netI 0.0443
_diffrn_reflns_limit_h_max 28
_diffrn_reflns_limit_h_min -29
_diffrn_reflns_limit_k_max 29
_diffrn_reflns_limit_k_min -27
_diffrn_reflns_limit_l_max 22
_diffrn_reflns_limit_l_min -22
_diffrn_reflns_number 99073
_diffrn_reflns_theta_full 25.02
_diffrn_reflns_theta_max 25.02
_diffrn_reflns_theta_min 1.66
_exptl_absorpt_coefficient_mu 0.208
_exptl_absorpt_correction_T_max 0.9795
_exptl_absorpt_correction_T_min 0.9403
_exptl_absorpt_correction_type multi-scan
_exptl_crystal_colour colourless
_exptl_crystal_density_diffrn 1.033
_exptl_crystal_density_method 'not measured'
_exptl_crystal_description prism
_exptl_crystal_F_000 3312
_exptl_crystal_size_max 1.00
_exptl_crystal_size_mid 0.80
_exptl_crystal_size_min 0.500
_platon_squeeze_details
;
;
_refine_diff_density_max 0.350
_refine_diff_density_min -0.260
_refine_diff_density_rms 0.045
_refine_ls_abs_structure_details 'Flack H D (1983), Acta Cryst. A39, 876-881'
_refine_ls_abs_structure_Flack -0.01(2)
_refine_ls_extinction_method none
_refine_ls_goodness_of_fit_ref 0.973
_refine_ls_hydrogen_treatment mixed
_refine_ls_matrix_type full
_refine_ls_number_parameters 638
_refine_ls_number_reflns 11533
_refine_ls_number_restraints 1
_refine_ls_restrained_S_all 0.973
_refine_ls_R_factor_all 0.0424
_refine_ls_R_factor_gt 0.0310
_refine_ls_shift/su_max 0.001
_refine_ls_shift/su_mean 0.000
_refine_ls_structure_factor_coef Fsqd
_refine_ls_weighting_details 'calc w=1/[\s^2^(Fo^2^)+(0.0479P)^2^+0.0000P] where P=(Fo^2^+2Fc^2^)/3'
_refine_ls_weighting_scheme calc
_refine_ls_wR_factor_gt 0.0764
_refine_ls_wR_factor_ref 0.0792
_reflns_number_gt 9273
_reflns_number_total 11533
_reflns_threshold_expression >2sigma(I)
_cod_data_source_file om100381d_si_001.cif
_cod_data_source_block ls148
_cod_original_cell_volume 9879.7
_cod_database_code 4066281

loop_
_symmetry_equiv_pos_as_xyz
'x, y, z'
'-x, -y, z+1/2'
'-y, x-y, z'
'-x+y, -x, z'
'x-y, x, z+1/2'
'y, -x+y, z+1/2'

loop_
_atom_site_label
_atom_site_type_symbol
_atom_site_fract_x
_atom_site_fract_y
_atom_site_fract_z
_atom_site_U_iso_or_equiv
_atom_site_adp_type
_atom_site_occupancy
_atom_site_symmetry_multiplicity
_atom_site_calc_flag
_atom_site_refinement_flags
Zr1 Zr 0.659252(8) 0.941380(9) 0.760082(15) 0.02558(6) Uani 1 1 d .
O1 O 0.72805(6) 1.03825(7) 0.74553(8) 0.0299(4) Uani 1 1 d .
N4 N 0.65605(11) 0.93936(11) 0.54801(13) 0.0388(6) Uani 1 1 d .
O2 O 0.68856(7) 0.92632(7) 0.65586(9) 0.0328(4) Uani 1 1 d .
O3 O 0.56230(7) 0.90466(8) 0.78608(9) 0.0379(4) Uani 1 1 d .
N5 N 0.62846(10) 0.96423(11) 0.86878(11) 0.0313(6) Uani 1 1 d .
N1 N 0.76725(9) 0.98401(9) 0.79477(10) 0.0258(4) Uani 1 1 d .
N2 N 0.83428(9) 1.08723(9) 0.74260(10) 0.0372(6) Uani 1 1 d .
C19 C 0.65262(11) 0.94029(11) 0.61934(14) 0.0315(6) Uani 1 1 d .
N3 N 0.61579(10) 0.95251(11) 0.65907(12) 0.0340(5) Uani 1 1 d .
C3 C 0.82588(11) 0.95986(11) 0.88072(14) 0.0294(6) Uani 1 1 d .
C1 C 0.77901(9) 1.03660(9) 0.76225(16) 0.0268(4) Uani 1 1 d .
N6 N 0.51592(11) 0.92052(12) 0.88134(13) 0.0466(7) Uani 1 1 d .
C7 C 0.84368(9) 0.95150(9) 0.75520(16) 0.0295(5) Uani 1 1 d .
C56 C 0.61164(11) 0.78288(11) 0.76655(19) 0.0396(6) Uani 1 1 d .
C2 C 0.81290(11) 0.96598(10) 0.80968(13) 0.0275(5) Uani 1 1 d .
C38 C 0.64637(11) 0.98230(12) 0.94025(13) 0.0332(6) Uani 1 1 d .
C33 C 0.76168(13) 0.98024(13) 0.49820(15) 0.0450(7) Uani 1 1 d .
H33A H 0.7896 0.9678 0.4742 0.054 Uiso 1 1 calc R
H33B H 0.7826 1.0024 0.5423 0.054 Uiso 1 1 calc R
C5 C 0.90178(12) 0.92990(11) 0.84351(15) 0.0366(6) Uani 1 1 d .
H5 H 0.9324 0.9183 0.8549 0.044 Uiso 1 1 calc R
C11 C 0.82924(12) 0.95115(13) 0.67728(14) 0.0363(6) Uani 1 1 d .
H11 H 0.7984 0.9662 0.6718 0.044 Uiso 1 1 calc R
C4 C 0.87017(11) 0.94103(11) 0.89662(14) 0.0331(6) Uani 1 1 d .
H4 H 0.8784 0.9360 0.9444 0.040 Uiso 1 1 calc R
C43 C 0.63154(13) 0.93596(13) 0.99225(15) 0.0378(7) Uani 1 1 d .
C32 C 0.69963(14) 0.92214(13) 0.51544(14) 0.0460(7) Uani 1 1 d .
H32A H 0.6806 0.8979 0.4718 0.055 Uiso 1 1 calc R
H32B H 0.7070 0.8950 0.5481 0.055 Uiso 1 1 calc R
C13 C 0.88664(14) 0.99274(15) 0.63350(15) 0.0508(8) Uani 1 1 d .
H13A H 0.9184 0.9800 0.6403 0.076 Uiso 1 1 calc R
H13B H 0.9041 1.0367 0.6481 0.076 Uiso 1 1 calc R
H13C H 0.8748 0.9885 0.5837 0.076 Uiso 1 1 calc R
C8 C 0.79627(12) 0.97723(11) 0.94030(13) 0.0328(6) Uani 1 1 d .
H8 H 0.7521 0.9644 0.9264 0.039 Uiso 1 1 calc R
C40 C 0.70068(13) 1.06321(15) 1.02795(15) 0.0420(7) Uani 1 1 d .
H40 H 0.7241 1.1065 1.0404 0.050 Uiso 1 1 calc R
C12 C 0.79825(14) 0.88254(14) 0.64967(16) 0.0499(7) Uani 1 1 d .
H12A H 0.7606 0.8556 0.6776 0.075 Uiso 1 1 calc R
H12B H 0.8282 0.8673 0.6537 0.075 Uiso 1 1 calc R
H12C H 0.7864 0.8814 0.6002 0.075 Uiso 1 1 calc R
C39 C 0.68082(11) 1.04681(12) 0.95854(13) 0.0344(6) Uani 1 1 d .
C41 C 0.68720(13) 1.01834(15) 1.07879(15) 0.0451(7) Uani 1 1 d .
H41 H 0.7018 1.0304 1.1257 0.054 Uiso 1 1 calc R
C37 C 0.56932(12) 0.93066(12) 0.84795(14) 0.0347(6) Uani 1 1 d .
C42 C 0.65260(14) 0.95633(15) 1.06107(15) 0.0470(7) Uani 1 1 d .
H42 H 0.6423 0.9256 1.0968 0.056 Uiso 1 1 calc R
C26 C 0.63434(15) 1.07893(15) 0.65431(17) 0.0541(8) Uani 1 1 d .
H26 H 0.6670 1.0659 0.6525 0.065 Uiso 1 1 calc R
C35 C 0.70372(15) 1.03914(14) 0.48547(16) 0.0456(7) Uani 1 1 d .
H35A H 0.7220 1.0632 0.5294 0.055 Uiso 1 1 calc R
H35B H 0.6950 1.0657 0.4533 0.055 Uiso 1 1 calc R
C46 C 0.65738(18) 1.13292(18) 0.9279(2) 0.0717(11) Uani 1 1 d .
H46A H 0.6648 1.1651 0.8926 0.108 Uiso 1 1 calc R
H46B H 0.6729 1.1531 0.9738 0.108 Uiso 1 1 calc R
H46C H 0.6121 1.1028 0.9310 0.108 Uiso 1 1 calc R
C14 C 0.89685(10) 1.10556(11) 0.77036(17) 0.0367(6) Uani 1 1 d .
H14A H 0.9237 1.1048 0.7319 0.044 Uiso 1 1 calc R
H14B H 0.8931 1.0749 0.8066 0.044 Uiso 1 1 calc R
C28 C 0.65375(19) 1.13194(17) 0.6013(2) 0.0670(10) Uani 1 1 d .
H28A H 0.6257 1.1495 0.6054 0.101 Uiso 1 1 calc R
H28B H 0.6509 1.1155 0.5536 0.101 Uiso 1 1 calc R
H28C H 0.6972 1.1651 0.6107 0.101 Uiso 1 1 calc R
C55 C 0.65923(12) 0.85107(11) 0.78878(14) 0.0359(6) Uani 1 1 d .
H55A H 0.6973(7) 0.85745(17) 0.7749(3) 0.043 Uiso 1 1 calc R
H55B H 0.65967(12) 0.85039(11) 0.8364(9) 0.043 Uiso 1 1 calc R
C6 C 0.88922(10) 0.93545(10) 0.77428(14) 0.0342(6) Uani 1 1 d .
H6 H 0.9119 0.9282 0.7384 0.041 Uiso 1 1 calc R
C25 C 0.50563(15) 0.90792(18) 0.61957(17) 0.0547(9) Uani 1 1 d .
C21 C 0.57153(13) 1.02089(15) 0.63741(15) 0.0481(7) Uani 1 1 d .
C34 C 0.75127(13) 1.02417(13) 0.45096(15) 0.0446(7) Uani 1 1 d .
H34A H 0.7351 1.0040 0.4046 0.053 Uiso 1 1 calc R
H34B H 0.7917 1.0636 0.4433 0.053 Uiso 1 1 calc R
C9 C 0.79378(14) 0.94543(14) 1.01097(15) 0.0470(7) Uani 1 1 d .
H9A H 0.8366 0.9622 1.0292 0.070 Uiso 1 1 calc R
H9B H 0.7744 0.8999 1.0040 0.070 Uiso 1 1 calc R
H9C H 0.7687 0.9539 1.0447 0.070 Uiso 1 1 calc R
C44 C 0.69232(13) 1.09825(13) 0.90646(15) 0.0452(7) Uani 1 1 d .
H44 H 0.6750 1.0776 0.8600 0.054 Uiso 1 1 calc R
C20 C 0.56335(13) 0.95983(15) 0.63689(14) 0.0431(7) Uani 1 1 d .
C36 C 0.64249(12) 0.97924(14) 0.50232(14) 0.0434(7) Uani 1 1 d .
H36A H 0.6131 0.9898 0.5263 0.052 Uiso 1 1 calc R
H36B H 0.6224 0.9565 0.4582 0.052 Uiso 1 1 calc R
C17 C 0.86239(14) 1.19695(14) 0.72384(17) 0.0528(8) Uani 1 1 d .
H17A H 0.8355 1.1959 0.7633 0.063 Uiso 1 1 calc R
H17B H 0.8637 1.2271 0.6882 0.063 Uiso 1 1 calc R
C18 C 0.83421(13) 1.13238(13) 0.69144(16) 0.0476(7) Uani 1 1 d .
H18A H 0.7905 1.1182 0.6763 0.057 Uiso 1 1 calc R
H18B H 0.8589 1.1341 0.6493 0.057 Uiso 1 1 calc R
C29 C 0.49551(16) 0.84218(18) 0.6158(2) 0.0777(11) Uani 1 1 d .
H29 H 0.5329 0.8430 0.6379 0.093 Uiso 1 1 calc R
C10 C 0.83274(13) 1.04950(12) 0.95045(15) 0.0430(7) Uani 1 1 d .
H10A H 0.8313 1.0700 0.9067 0.065 Uiso 1 1 calc R
H10B H 0.8767 1.0634 0.9625 0.065 Uiso 1 1 calc R
H10C H 0.8134 1.0609 0.9886 0.065 Uiso 1 1 calc R
C47 C 0.59243(15) 0.86544(14) 0.97759(16) 0.0510(8) Uani 1 1 d .
H47 H 0.5828 0.8597 0.9261 0.061 Uiso 1 1 calc R
C22 C 0.51969(17) 1.0281(2) 0.62171(18) 0.0643(10) Uani 1 1 d .
H22 H 0.5244 1.0690 0.6222 0.077 Uiso 1 1 calc R
C48 C 0.62690(17) 0.83126(15) 0.99608(19) 0.0669(9) Uani 1 1 d .
H48A H 0.6336 0.8332 1.0471 0.100 Uiso 1 1 calc R
H48B H 0.6677 0.8511 0.9719 0.100 Uiso 1 1 calc R
H48C H 0.6019 0.7872 0.9813 0.100 Uiso 1 1 calc R
C15 C 0.92744(13) 1.17063(12) 0.80226(16) 0.0445(7) Uani 1 1 d .
H15A H 0.9711 1.1834 0.8164 0.053 Uiso 1 1 calc R
H15B H 0.9040 1.1697 0.8451 0.053 Uiso 1 1 calc R
C57 C 0.63573(15) 0.73888(13) 0.78662(17) 0.0543(8) Uani 1 1 d .
H57A H 0.6754 0.7515 0.7619 0.082 Uiso 1 1 calc R
H57B H 0.6045 0.6957 0.7734 0.082 Uiso 1 1 calc R
H57C H 0.6429 0.7410 0.8376 0.082 Uiso 1 1 calc R
C54 C 0.51373(14) 0.96392(17) 0.93138(17) 0.0579(9) Uani 1 1 d .
H54A H 0.5563 0.9916 0.9510 0.069 Uiso 1 1 calc R
H54B H 0.4852 0.9401 0.9707 0.069 Uiso 1 1 calc R
C59 C 0.54786(15) 0.75963(16) 0.8022(2) 0.0764(11) Uani 1 1 d .
H59A H 0.5189 0.7160 0.7881 0.115 Uiso 1 1 calc R
H59B H 0.5305 0.7863 0.7879 0.115 Uiso 1 1 calc R
H59C H 0.5533 0.7617 0.8534 0.115 Uiso 1 1 calc R
C58 C 0.60224(15) 0.77834(14) 0.68685(16) 0.0557(8) Uani 1 1 d .
H58A H 0.6431 0.7947 0.6635 0.084 Uiso 1 1 calc R
H58B H 0.5828 0.8032 0.6725 0.084 Uiso 1 1 calc R
H58C H 0.5747 0.7342 0.6734 0.084 Uiso 1 1 calc R
C27 C 0.63362(19) 1.10038(19) 0.72898(18) 0.0794(11) Uani 1 1 d .
H27A H 0.6226 1.0654 0.7616 0.119 Uiso 1 1 calc R
H27B H 0.6024 1.1141 0.7327 0.119 Uiso 1 1 calc R
H27C H 0.6754 1.1356 0.7409 0.119 Uiso 1 1 calc R
C45 C 0.76109(16) 1.14610(17) 0.8957(2) 0.0734(11) Uani 1 1 d .
H45A H 0.7832 1.1249 0.8779 0.110 Uiso 1 1 calc R
H45B H 0.7797 1.1666 0.9407 0.110 Uiso 1 1 calc R
H45C H 0.7650 1.1779 0.8616 0.110 Uiso 1 1 calc R
C16 C 0.92872(13) 1.21914(12) 0.75085(19) 0.0524(8) Uani 1 1 d .
H16A H 0.9452 1.2603 0.7748 0.063 Uiso 1 1 calc R
H16B H 0.9569 1.2246 0.7108 0.063 Uiso 1 1 calc R
C24 C 0.45554(15) 0.9177(2) 0.60348(17) 0.0671(10) Uani 1 1 d .
H24 H 0.4159 0.8828 0.5908 0.081 Uiso 1 1 calc R
C50 C 0.45464(14) 0.87862(17) 0.84703(19) 0.0664(10) Uani 1 1 d .
H50A H 0.4231 0.8525 0.8831 0.080 Uiso 1 1 calc R
H50B H 0.4592 0.8501 0.8138 0.080 Uiso 1 1 calc R
C53 C 0.49009(18) 1.0040(2) 0.8948(2) 0.0797(13) Uani 1 1 d .
H53A H 0.5217 1.0320 0.8599 0.096 Uiso 1 1 calc R
H53B H 0.4848 1.0307 0.9301 0.096 Uiso 1 1 calc R
C23 C 0.46259(18) 0.9773(2) 0.60575(19) 0.0723(12) Uani 1 1 d .
H23 H 0.4276 0.9828 0.5962 0.087 Uiso 1 1 calc R
C51 C 0.43244(16) 0.9177(2) 0.8078(2) 0.0856(13) Uani 1 1 d .
H51A H 0.4628 0.9419 0.7700 0.103 Uiso 1 1 calc R
H51B H 0.3910 0.8897 0.7858 0.103 Uiso 1 1 calc R
C30 C 0.4369(2) 0.7939(2) 0.6563(3) 0.1052(15) Uani 1 1 d .
H30A H 0.3990 0.7893 0.6335 0.158 Uiso 1 1 calc R
H30B H 0.4390 0.8083 0.7049 0.158 Uiso 1 1 calc R
H30C H 0.4353 0.7531 0.6565 0.158 Uiso 1 1 calc R
C31 C 0.4917(2) 0.8201(2) 0.5392(3) 0.1146(18) Uani 1 1 d .
H31A H 0.5311 0.8485 0.5148 0.172 Uiso 1 1 calc R
H31B H 0.4565 0.8207 0.5153 0.172 Uiso 1 1 calc R
H31C H 0.4849 0.7772 0.5388 0.172 Uiso 1 1 calc R
C49 C 0.52879(17) 0.83533(17) 1.0184(2) 0.0790(11) Uani 1 1 d .
H49A H 0.5370 0.8372 1.0691 0.118 Uiso 1 1 calc R
H49B H 0.5025 0.7913 1.0039 0.118 Uiso 1 1 calc R
H49C H 0.5068 0.8586 1.0078 0.118 Uiso 1 1 calc R
C52 C 0.4269(2) 0.9620(3) 0.8574(3) 0.1114(18) Uani 1 1 d .
H52A H 0.3939 0.9377 0.8929 0.134 Uiso 1 1 calc R
H52B H 0.4142 0.9887 0.8311 0.134 Uiso 1 1 calc R

loop_
_atom_site_aniso_label
_atom_site_aniso_U_11
_atom_site_aniso_U_22
_atom_site_aniso_U_33
_atom_site_aniso_U_23
_atom_site_aniso_U_13
_atom_site_aniso_U_12
Zr1 0.02430(11) 0.03190(11) 0.02018(10) -0.00074(14) -0.00140(13) 0.01379(9)
O1 0.0254(8) 0.0328(8) 0.0339(13) 0.0024(7) -0.0013(7) 0.0163(7)
N4 0.0472(15) 0.0504(14) 0.0223(13) 0.0014(10) 0.0005(10) 0.0271(12)
O2 0.0369(9) 0.0435(10) 0.0227(9) 0.0016(8) -0.0023(8) 0.0237(8)
O3 0.0291(9) 0.0487(10) 0.0315(10) -0.0060(8) -0.0007(7) 0.0161(8)
N5 0.0307(12) 0.0427(14) 0.0221(13) -0.0029(10) -0.0006(9) 0.0195(11)
N1 0.0265(10) 0.0300(11) 0.0236(10) -0.0011(9) -0.0017(8) 0.0161(9)
N2 0.0276(10) 0.0381(11) 0.0401(16) 0.0120(10) 0.0000(9) 0.0121(9)
C19 0.0335(14) 0.0342(14) 0.0211(13) 0.0000(11) -0.0030(11) 0.0128(12)
N3 0.0288(12) 0.0499(14) 0.0261(12) 0.0012(11) -0.0042(10) 0.0218(11)
C3 0.0269(14) 0.0265(13) 0.0290(14) -0.0002(11) -0.0041(11) 0.0091(11)
C1 0.0272(11) 0.0341(11) 0.0192(10) -0.0071(15) -0.0023(14) 0.0154(9)
N6 0.0301(14) 0.0612(16) 0.0428(15) -0.0076(13) 0.0069(11) 0.0186(12)
C7 0.0291(11) 0.0301(11) 0.0273(13) -0.0049(14) -0.0004(14) 0.0133(9)
C56 0.0388(12) 0.0373(12) 0.0397(16) -0.0010(15) -0.0011(15) 0.0168(10)
C2 0.0253(12) 0.0275(13) 0.0277(14) -0.0024(11) -0.0048(11) 0.0117(11)
C38 0.0317(13) 0.0512(16) 0.0216(13) -0.0017(12) 0.0029(11) 0.0244(13)
C33 0.0529(17) 0.0570(18) 0.0375(16) -0.0013(14) 0.0015(14) 0.0367(16)
C5 0.0327(14) 0.0354(14) 0.0494(17) -0.0054(13) -0.0108(13) 0.0229(12)
C11 0.0376(15) 0.0507(16) 0.0267(15) -0.0079(13) -0.0030(12) 0.0267(13)
C4 0.0336(14) 0.0339(14) 0.0324(15) 0.0000(12) -0.0102(12) 0.0172(12)
C43 0.0401(16) 0.0500(17) 0.0283(16) 0.0032(13) 0.0043(13) 0.0261(14)
C32 0.075(2) 0.0530(17) 0.0253(14) -0.0062(13) -0.0053(14) 0.0435(17)
C13 0.0580(19) 0.070(2) 0.0294(15) 0.0023(14) 0.0029(14) 0.0353(17)
C8 0.0327(13) 0.0393(14) 0.0274(14) 0.0018(12) -0.0026(11) 0.0187(12)
C40 0.0385(16) 0.0541(18) 0.0350(17) -0.0110(15) -0.0028(13) 0.0244(14)
C12 0.0521(17) 0.0610(18) 0.0359(16) -0.0197(15) -0.0070(14) 0.0279(15)
C39 0.0331(14) 0.0462(16) 0.0276(14) -0.0025(12) 0.0010(11) 0.0226(12)
C41 0.0539(18) 0.068(2) 0.0237(15) -0.0079(15) -0.0044(13) 0.0382(17)
C37 0.0338(16) 0.0396(15) 0.0291(15) 0.0028(12) 0.0047(12) 0.0171(13)
C42 0.063(2) 0.067(2) 0.0242(15) 0.0098(14) 0.0051(14) 0.0422(17)
C26 0.0571(19) 0.067(2) 0.0526(19) 0.0024(17) -0.0067(16) 0.0421(17)
C35 0.0591(19) 0.0566(19) 0.0321(16) 0.0086(14) 0.0018(14) 0.0372(17)
C46 0.064(2) 0.071(3) 0.094(3) 0.019(2) 0.009(2) 0.044(2)
C14 0.0271(11) 0.0372(12) 0.0438(18) 0.0020(14) -0.0006(13) 0.0146(10)
C28 0.081(3) 0.063(2) 0.067(3) 0.009(2) 0.003(2) 0.043(2)
C55 0.0383(14) 0.0378(14) 0.0264(13) 0.0000(11) 0.0002(11) 0.0151(12)
C6 0.0308(12) 0.0361(12) 0.0390(19) -0.0071(12) 0.0008(12) 0.0193(10)
C25 0.0358(18) 0.084(2) 0.0409(18) 0.0021(17) -0.0087(14) 0.0275(17)
C21 0.0476(17) 0.077(2) 0.0347(16) 0.0080(15) -0.0004(13) 0.0424(17)
C34 0.0496(17) 0.0507(17) 0.0395(16) 0.0026(13) 0.0043(13) 0.0295(14)
C9 0.0556(18) 0.0573(18) 0.0318(15) 0.0007(14) 0.0010(14) 0.0310(15)
C44 0.0540(18) 0.0465(17) 0.0299(15) -0.0036(13) -0.0058(13) 0.0212(14)
C20 0.0367(16) 0.071(2) 0.0274(15) 0.0035(14) -0.0031(12) 0.0315(15)
C36 0.0489(16) 0.0674(19) 0.0207(14) 0.0051(14) -0.0061(12) 0.0342(16)
C17 0.0567(18) 0.0533(18) 0.0556(18) 0.0275(15) 0.0194(15) 0.0329(16)
C18 0.0385(15) 0.0506(17) 0.0471(17) 0.0214(15) 0.0043(14) 0.0173(13)
C29 0.0426(19) 0.077(3) 0.097(3) -0.005(2) -0.029(2) 0.0172(18)
C10 0.0555(17) 0.0474(16) 0.0333(15) -0.0044(13) -0.0016(13) 0.0310(14)
C47 0.0605(19) 0.0498(18) 0.0373(16) 0.0085(13) 0.0023(14) 0.0233(16)
C22 0.064(2) 0.101(3) 0.048(2) 0.0148(19) -0.0044(18) 0.057(2)
C48 0.095(3) 0.0511(19) 0.062(2) 0.0074(17) -0.005(2) 0.0423(19)
C15 0.0401(15) 0.0380(15) 0.0480(18) -0.0026(14) -0.0027(14) 0.0140(13)
C57 0.0620(19) 0.0407(16) 0.056(2) 0.0011(13) -0.0046(15) 0.0225(15)
C54 0.0433(17) 0.087(2) 0.0432(18) -0.0140(17) 0.0051(15) 0.0323(17)
C59 0.052(2) 0.053(2) 0.103(3) -0.007(2) 0.022(2) 0.0097(16)
C58 0.066(2) 0.0411(16) 0.0497(19) -0.0104(15) -0.0207(17) 0.0187(15)
C27 0.090(3) 0.105(3) 0.049(2) -0.008(2) -0.020(2) 0.053(2)
C45 0.064(2) 0.077(2) 0.083(3) 0.030(2) 0.028(2) 0.0376(19)
C16 0.0568(16) 0.0371(13) 0.056(2) 0.0062(16) 0.0041(17) 0.0177(12)
C24 0.0388(18) 0.108(3) 0.050(2) 0.008(2) -0.0086(15) 0.0337(19)
C50 0.0290(16) 0.083(2) 0.067(2) -0.017(2) 0.0096(16) 0.0129(16)
C53 0.061(3) 0.119(4) 0.083(3) -0.039(3) -0.022(2) 0.063(3)
C23 0.058(2) 0.135(4) 0.047(2) 0.010(2) -0.0040(18) 0.066(3)
C51 0.046(2) 0.132(4) 0.089(3) -0.046(3) -0.024(2) 0.052(2)
C30 0.100(3) 0.093(3) 0.087(3) 0.005(3) -0.019(3) 0.021(3)
C31 0.101(3) 0.084(3) 0.125(4) -0.030(3) 0.026(3) 0.021(3)
C49 0.073(2) 0.069(2) 0.074(3) 0.020(2) 0.024(2) 0.020(2)
C52 0.066(3) 0.176(5) 0.125(4) -0.060(4) -0.038(3) 0.085(3)

loop_
_atom_type_symbol
_atom_type_description
_atom_type_scat_dispersion_real
_atom_type_scat_dispersion_imag
_atom_type_scat_source
C C 0.0033 0.0016 'International Tables Vol C Tables 4.2.6.8 and 6.1.1.4'
H H 0.0000 0.0000 'International Tables Vol C Tables 4.2.6.8 and 6.1.1.4'
N N 0.0061 0.0033 'International Tables Vol C Tables 4.2.6.8 and 6.1.1.4'
O O 0.0106 0.0060 'International Tables Vol C Tables 4.2.6.8 and 6.1.1.4'
Zr Zr -2.9673 0.5597 'International Tables Vol C Tables 4.2.6.8 and 6.1.1.4'

loop_
_geom_angle_atom_site_label_1
_geom_angle_atom_site_label_2
_geom_angle_atom_site_label_3
_geom_angle
O1 Zr1 O3 126.34(6)
O1 Zr1 O2 85.84(6)
O3 Zr1 O2 121.69(6)
O1 Zr1 N3 85.09(7)
O3 Zr1 N3 75.91(7)
O2 Zr1 N3 58.21(7)
O1 Zr1 C55 136.70(7)
O3 Zr1 C55 94.33(8)
O2 Zr1 C55 83.89(8)
N3 Zr1 C55 123.03(9)
O1 Zr1 N5 91.02(7)
O3 Zr1 N5 58.48(7)
O2 Zr1 N5 175.94(7)
N3 Zr1 N5 118.98(7)
C55 Zr1 N5 100.17(9)
O1 Zr1 N1 57.69(6)
O3 Zr1 N1 150.69(7)
O2 Zr1 N1 86.47(6)
N3 Zr1 N1 131.24(7)
C55 Zr1 N1 79.74(8)
N5 Zr1 N1 94.04(7)
O1 Zr1 C37 110.15(7)
O3 Zr1 C37 28.90(7)
O2 Zr1 C37 150.31(7)
N3 Zr1 C37 97.22(8)
C55 Zr1 C37 98.95(9)
N5 Zr1 C37 29.60(8)
N1 Zr1 C37 123.19(7)
O1 Zr1 C19 83.81(7)
O3 Zr1 C19 100.22(7)
O2 Zr1 C19 28.71(7)
N3 Zr1 C19 29.53(8)
C55 Zr1 C19 104.98(8)
N5 Zr1 C19 148.30(8)
N1 Zr1 C19 109.05(7)
C37 Zr1 C19 125.44(8)
O1 Zr1 C1 28.70(6)
O3 Zr1 C1 149.87(7)
O2 Zr1 C1 81.54(7)
N3 Zr1 C1 106.40(8)
C55 Zr1 C1 108.04(8)
N5 Zr1 C1 96.93(8)
N1 Zr1 C1 29.51(7)
C37 Zr1 C1 124.44(8)
C19 Zr1 C1 93.35(8)
C1 O1 Zr1 99.78(12)
C19 N4 C36 122.9(2)
C19 N4 C32 119.0(2)
C36 N4 C32 112.5(2)
C19 O2 Zr1 96.62(14)
C37 O3 Zr1 98.91(14)
C37 N5 C38 123.4(2)
C37 N5 Zr1 88.38(16)
C38 N5 Zr1 145.14(17)
C1 N1 C2 124.96(18)
C1 N1 Zr1 87.23(12)
C2 N1 Zr1 141.90(14)
C1 N2 C14 126.6(2)
C1 N2 C18 119.6(2)
C14 N2 C18 113.67(19)
O2 C19 N3 112.7(2)
O2 C19 N4 118.3(2)
N3 C19 N4 129.0(2)
O2 C19 Zr1 54.67(12)
N3 C19 Zr1 58.15(14)
N4 C19 Zr1 172.76(19)
C19 N3 C20 127.8(2)
C19 N3 Zr1 92.32(15)
C20 N3 Zr1 139.33(18)
C4 C3 C2 119.4(2)
C4 C3 C8 119.2(2)
C2 C3 C8 121.3(2)
O1 C1 N1 113.35(17)
O1 C1 N2 116.0(2)
N1 C1 N2 130.66(19)
O1 C1 Zr1 51.53(9)
N1 C1 Zr1 63.26(11)
N2 C1 Zr1 161.8(2)
C37 N6 C54 123.9(2)
C37 N6 C50 118.1(2)
C54 N6 C50 113.7(2)
C6 C7 C2 118.4(3)
C6 C7 C11 117.7(2)
C2 C7 C11 123.9(2)
C57 C56 C58 107.2(2)
C57 C56 C59 108.3(3)
C58 C56 C59 108.8(3)
C57 C56 C55 110.5(2)
C58 C56 C55 110.8(2)
C59 C56 C55 111.2(2)
C3 C2 N1 118.5(2)
C3 C2 C7 119.5(2)
N1 C2 C7 122.0(2)
C43 C38 C39 119.9(2)
C43 C38 N5 120.1(2)
C39 C38 N5 120.0(2)
C32 C33 C34 110.5(2)
C6 C5 C4 120.3(2)
C13 C11 C7 113.4(2)
C13 C11 C12 109.4(2)
C7 C11 C12 108.8(2)
C5 C4 C3 120.6(2)
C42 C43 C38 117.8(3)
C42 C43 C47 119.0(3)
C38 C43 C47 123.3(3)
N4 C32 C33 110.8(2)
C3 C8 C9 114.4(2)
C3 C8 C10 109.3(2)
C9 C8 C10 109.0(2)
C41 C40 C39 121.6(3)
C40 C39 C38 118.8(2)
C40 C39 C44 119.0(2)
C38 C39 C44 122.0(2)
C42 C41 C40 119.1(3)
O3 C37 N5 114.2(2)
O3 C37 N6 116.7(2)
N5 C37 N6 129.1(3)
O3 C37 Zr1 52.20(11)
N5 C37 Zr1 62.01(13)
N6 C37 Zr1 168.6(2)
C41 C42 C43 122.7(3)
C27 C26 C21 109.9(3)
C27 C26 C28 112.1(3)
C21 C26 C28 113.5(3)
C36 C35 C34 111.1(2)
N2 C14 C15 111.1(2)
C56 C55 Zr1 128.26(18)
C5 C6 C7 121.6(2)
C20 C25 C24 118.3(4)
C20 C25 C29 122.6(3)
C24 C25 C29 119.0(3)
C22 C21 C20 118.5(3)
C22 C21 C26 119.0(3)
C20 C21 C26 122.4(2)
C33 C34 C35 109.6(2)
C45 C44 C39 113.9(3)
C45 C44 C46 108.7(3)
C39 C44 C46 111.4(3)
C25 C20 C21 120.9(3)
C25 C20 N3 121.1(3)
C21 C20 N3 117.8(2)
N4 C36 C35 109.0(2)
C18 C17 C16 111.1(2)
N2 C18 C17 110.4(2)
C25 C29 C30 113.1(4)
C25 C29 C31 111.7(3)
C30 C29 C31 109.5(3)
C48 C47 C43 112.3(3)
C48 C47 C49 109.2(3)
C43 C47 C49 111.1(3)
C23 C22 C21 120.9(4)
C14 C15 C16 111.9(2)
N6 C54 C53 109.7(3)
C17 C16 C15 109.6(2)
C23 C24 C25 121.2(3)
N6 C50 C51 109.8(3)
C54 C53 C52 110.9(4)
C22 C23 C24 120.1(3)
C52 C51 C50 110.0(3)
C51 C52 C53 110.5(3)

loop_
_geom_bond_atom_site_label_1
_geom_bond_atom_site_label_2
_geom_bond_distance
Zr1 O1 2.1338(15)
Zr1 O3 2.1359(16)
Zr1 O2 2.1987(17)
Zr1 N3 2.276(2)
Zr1 C55 2.279(2)
Zr1 N5 2.359(2)
Zr1 N1 2.4014(18)
Zr1 C37 2.671(3)
Zr1 C19 2.677(3)
Zr1 C1 2.6859(19)
O1 C1 1.309(2)
N4 C19 1.358(4)
N4 C36 1.464(3)
N4 C32 1.467(3)
O2 C19 1.295(3)
O3 C37 1.306(3)
N5 C37 1.320(3)
N5 C38 1.427(3)
N1 C1 1.325(3)
N1 C2 1.422(3)
N2 C1 1.354(3)
N2 C14 1.464(3)
N2 C18 1.473(3)
C19 N3 1.321(3)
N3 C20 1.446(3)
C3 C4 1.408(3)
C3 C2 1.411(3)
C3 C8 1.515(4)
N6 C37 1.361(3)
N6 C54 1.447(4)
N6 C50 1.481(4)
C7 C6 1.404(3)
C7 C2 1.426(4)
C7 C11 1.520(4)
C56 C57 1.515(4)
C56 C58 1.527(5)
C56 C59 1.528(4)
C56 C55 1.544(3)
C38 C43 1.409(4)
C38 C39 1.414(4)
C33 C32 1.511(4)
C33 C34 1.518(4)
C5 C6 1.372(4)
C5 C4 1.380(4)
C11 C13 1.508(4)
C11 C12 1.550(4)
C43 C42 1.402(4)
C43 C47 1.525(4)
C8 C9 1.538(4)
C8 C10 1.546(4)
C40 C41 1.374(4)
C40 C39 1.393(4)
C39 C44 1.514(4)
C41 C42 1.361(4)
C26 C27 1.516(5)
C26 C21 1.519(4)
C26 C28 1.520(5)
C35 C36 1.519(4)
C35 C34 1.533(4)
C46 C44 1.533(5)
C14 C15 1.509(4)
C25 C20 1.389(4)
C25 C24 1.398(5)
C25 C29 1.504(5)
C21 C22 1.400(4)
C21 C20 1.407(4)
C44 C45 1.510(4)
C17 C18 1.506(4)
C17 C16 1.522(4)
C29 C30 1.535(6)
C29 C31 1.538(6)
C47 C48 1.499(4)
C47 C49 1.558(4)
C22 C23 1.363(6)
C15 C16 1.527(4)
C54 C53 1.533(5)
C24 C23 1.383(5)
C50 C51 1.513(5)
C53 C52 1.538(5)
C51 C52 1.494(5)

loop_
_platon_squeeze_void_nr
_platon_squeeze_void_average_x
_platon_squeeze_void_average_y
_platon_squeeze_void_average_z
_platon_squeeze_void_volume
_platon_squeeze_void_count_electrons
1 0.000 0.000 0.006 40.3 5.6
2 0.333 0.667 0.190 889.6 106.3
3 0.667 0.333 -0.309 889.6 105.9
4 0.000 0.000 0.506 40.3 5.1
